data_7716205
loop_
_publ_author_name
'Chandra, Anushri'
'Basu, Pousali'
'Raha, Shreya'
'Dhibar, Papu'
'Bhattacharya, Samaresh'

_publ_section_title
;
 Development of ruthenium complexes with S-donor ligands for application
 in synthesis, catalytic acceptorless alcohol dehydrogenation and
 crossed-aldol condensation.
;
_journal_issue 25
_journal_name_full 'Dalton transactions (Cambridge, England : 2003)'
_journal_page_first 10675
_journal_page_last 10685
_journal_paper_doi 10.1039/d4dt00985a
_journal_volume 53
_journal_year 2024
_chemical_formula_sum 'C10 H22 O4 Ru S6'
_chemical_formula_weight 499.70
_space_group_crystal_system orthorhombic
_space_group_IT_number 61
_space_group_name_Hall '-P 2ac 2ab'
_space_group_name_H-M_alt 'P b c a'
_atom_sites_solution_hydrogens geom
_audit_creation_method SHELXL-2016/6
_audit_update_record
;
2023-12-26 deposited with the CCDC.	2024-05-27 downloaded from the CCDC.
;
_cell_angle_alpha 90
_cell_angle_beta 90
_cell_angle_gamma 90
_cell_formula_units_Z 8
_cell_length_a 11.6867(16)
_cell_length_b 11.6375(16)
_cell_length_c 29.571(4)
_cell_measurement_reflns_used 345
_cell_measurement_temperature 273(2)
_cell_measurement_theta_max 27.166
_cell_measurement_theta_min 2.221
_cell_volume 4021.8(10)
_computing_structure_refinement 'SHELXL-2016/6 (Sheldrick, 2016)'
_computing_structure_solution 'SHELXT 2014/5 (Sheldrick, 2014)'
_diffrn_ambient_temperature 273(2)
_diffrn_measured_fraction_theta_full 0.999
_diffrn_measured_fraction_theta_max 0.999
_diffrn_measurement_device_type CCD
_diffrn_radiation_type MoK\a
_diffrn_radiation_wavelength 0.71073
_diffrn_reflns_av_R_equivalents 0.0808
_diffrn_reflns_av_unetI/netI 0.0226
_diffrn_reflns_Laue_measured_fraction_full 0.999
_diffrn_reflns_Laue_measured_fraction_max 0.999
_diffrn_reflns_limit_h_max 15
_diffrn_reflns_limit_h_min -15
_diffrn_reflns_limit_k_max 14
_diffrn_reflns_limit_k_min -14
_diffrn_reflns_limit_l_max 37
_diffrn_reflns_limit_l_min -37
_diffrn_reflns_number 128189
_diffrn_reflns_point_group_measured_fraction_full 0.999
_diffrn_reflns_point_group_measured_fraction_max 0.999
_diffrn_reflns_theta_full 25.242
_diffrn_reflns_theta_max 27.166
_diffrn_reflns_theta_min 2.221
_exptl_absorpt_coefficient_mu 1.410
_exptl_crystal_colour yellow
_exptl_crystal_density_diffrn 1.651
_exptl_crystal_description block
_exptl_crystal_F_000 2032
_exptl_crystal_size_max 0.20
_exptl_crystal_size_mid 0.18
_exptl_crystal_size_min 0.10
_refine_diff_density_max 0.998
_refine_diff_density_min -2.113
_refine_diff_density_rms 0.380
_refine_ls_extinction_method none
_refine_ls_goodness_of_fit_ref 1.155
_refine_ls_hydrogen_treatment constr
_refine_ls_matrix_type full
_refine_ls_number_parameters 196
_refine_ls_number_reflns 4452
_refine_ls_number_restraints 0
_refine_ls_restrained_S_all 1.155
_refine_ls_R_factor_all 0.0479
_refine_ls_R_factor_gt 0.0385
_refine_ls_shift/su_max 0.001
_refine_ls_shift/su_mean 0.000
_refine_ls_structure_factor_coef Fsqd
_refine_ls_weighting_details 'w=1/[\s^2^(Fo^2^)+(0.1000P)^2^+0.5561P] where P=(Fo^2^+2Fc^2^)/3'
_refine_ls_weighting_scheme calc
_refine_ls_wR_factor_gt 0.1351
_refine_ls_wR_factor_ref 0.1444
_reflns_Friedel_coverage 0.000
_reflns_number_gt 4049
_reflns_number_total 4452
_reflns_threshold_expression 'I > 2\s(I)'
_cod_data_source_file d4dt00985a2.cif
_cod_data_source_block SB_PB_20_a
_cod_depositor_comments 'Adding full bibliography for 7716201--7716206.cif.'
_cod_database_code 7716205
_shelx_shelxl_version_number 2016/6
_shelx_space_group_comment
;
The symmetry employed for this shelxl refinement is uniquely defined
by the following loop, which should always be used as a source of
symmetry information in preference to the above space-group names.
They are only intended as comments.
;

loop_
_space_group_symop_operation_xyz
'x, y, z'
'x+1/2, -y+1/2, -z'
'-x, y+1/2, -z+1/2'
'-x+1/2, -y, z+1/2'
'-x, -y, -z'
'-x-1/2, y-1/2, z'
'x, -y-1/2, z-1/2'
'x-1/2, y, -z-1/2'

loop_
_atom_site_label
_atom_site_type_symbol
_atom_site_fract_x
_atom_site_fract_y
_atom_site_fract_z
_atom_site_U_iso_or_equiv
_atom_site_adp_type
_atom_site_occupancy
_atom_site_site_symmetry_order
_atom_site_calc_flag
_atom_site_refinement_flags_posn
_atom_site_refinement_flags_adp
_atom_site_refinement_flags_occupancy
_atom_site_disorder_assembly
_atom_site_disorder_group
Ru1 Ru 0.55614(2) 0.30089(2) 0.36770(2) 0.02798(14) Uani 1 1 d . . . . .
S1 S 0.58175(7) 0.49986(7) 0.38503(3) 0.0353(2) Uani 1 1 d . . . . .
S2 S 0.41478(8) 0.35347(8) 0.42499(3) 0.0398(2) Uani 1 1 d . . . . .
S5 S 0.43398(8) 0.32235(9) 0.30905(3) 0.0393(2) Uani 1 1 d . . . . .
S4 S 0.52548(9) 0.09789(8) 0.37442(3) 0.0388(2) Uani 1 1 d . . . . .
S3 S 0.67176(8) 0.23216(8) 0.43058(3) 0.0367(2) Uani 1 1 d . . . . .
S6 S 0.70136(7) 0.29463(6) 0.31733(3) 0.0321(2) Uani 1 1 d . . . . .
O1 O 0.4411(2) 0.5635(2) 0.45291(10) 0.0475(7) Uani 1 1 d . . . . .
O3 O 0.4508(2) 0.2422(3) 0.27108(11) 0.0581(8) Uani 1 1 d . . . . .
O2 O 0.6274(3) 0.0081(2) 0.44432(9) 0.0482(6) Uani 1 1 d . . . . .
O4 O 0.6986(2) 0.3850(2) 0.28223(9) 0.0480(7) Uani 1 1 d . . . . .
C1 C 0.4764(3) 0.4846(3) 0.42401(11) 0.0360(7) Uani 1 1 d . . . . .
C2 C 0.4883(4) 0.6793(3) 0.45087(15) 0.0512(10) Uani 1 1 d . . . . .
H2A H 0.567178 0.675686 0.440718 0.061 Uiso 1 1 calc R U . . .
H2B H 0.487605 0.712960 0.480883 0.061 Uiso 1 1 calc R U . . .
C3 C 0.4215(4) 0.7530(5) 0.4196(2) 0.0702(14) Uani 1 1 d . . . . .
H3A H 0.421779 0.719513 0.389946 0.105 Uiso 1 1 calc R U . . .
H3B H 0.455402 0.828095 0.418369 0.105 Uiso 1 1 calc R U . . .
H3C H 0.344206 0.759108 0.430292 0.105 Uiso 1 1 calc R U . . .
C7 C 0.4295(5) 0.4621(4) 0.28474(19) 0.0789(17) Uani 1 1 d . . . . .
H7A H 0.504993 0.483961 0.275266 0.118 Uiso 1 1 calc R U . . .
H7B H 0.401912 0.516000 0.306760 0.118 Uiso 1 1 calc R U . . .
H7C H 0.379193 0.461715 0.259080 0.118 Uiso 1 1 calc R U . . .
C8 C 0.2876(4) 0.3093(6) 0.32551(18) 0.084(2) Uani 1 1 d . . . . .
H8A H 0.239498 0.318318 0.299450 0.126 Uiso 1 1 calc R U . . .
H8B H 0.269618 0.367605 0.347330 0.126 Uiso 1 1 calc R U . . .
H8C H 0.275102 0.234846 0.338608 0.126 Uiso 1 1 calc R U . . .
C4 C 0.6129(3) 0.1029(3) 0.41990(11) 0.0351(7) Uani 1 1 d . . . . .
C5 C 0.6978(4) 0.0136(4) 0.48484(14) 0.0584(11) Uani 1 1 d . . . . .
H5A H 0.689481 0.088259 0.499052 0.070 Uiso 1 1 calc R U . . .
H5B H 0.777632 0.003075 0.476925 0.070 Uiso 1 1 calc R U . . .
C6 C 0.6616(4) -0.0768(5) 0.51622(16) 0.0709(14) Uani 1 1 d . . . . .
H6A H 0.580153 -0.073194 0.520245 0.106 Uiso 1 1 calc R U . . .
H6B H 0.698747 -0.065902 0.544852 0.106 Uiso 1 1 calc R U . . .
H6C H 0.682149 -0.150505 0.504123 0.106 Uiso 1 1 calc R U . . .
C9 C 0.7168(4) 0.1608(3) 0.28904(15) 0.0540(11) Uani 1 1 d . . . . .
H9A H 0.648537 0.144500 0.272183 0.081 Uiso 1 1 calc R U . . .
H9B H 0.729401 0.101109 0.310881 0.081 Uiso 1 1 calc R U . . .
H9C H 0.780902 0.164576 0.268782 0.081 Uiso 1 1 calc R U . . .
C10 C 0.8398(3) 0.3050(4) 0.34212(16) 0.0502(10) Uani 1 1 d . . . . .
H10A H 0.896768 0.304972 0.318725 0.075 Uiso 1 1 calc R U . . .
H10B H 0.852125 0.240703 0.361846 0.075 Uiso 1 1 calc R U . . .
H10C H 0.845198 0.375058 0.359151 0.075 Uiso 1 1 calc R U . . .

loop_
_atom_site_aniso_label
_atom_site_aniso_U_11
_atom_site_aniso_U_22
_atom_site_aniso_U_33
_atom_site_aniso_U_23
_atom_site_aniso_U_13
_atom_site_aniso_U_12
Ru1 0.0322(2) 0.0259(2) 0.0259(2) 0.00124(9) -0.00208(9) -0.00035(9)
S1 0.0394(4) 0.0299(4) 0.0367(5) -0.0014(3) 0.0065(3) -0.0008(3)
S2 0.0408(5) 0.0406(5) 0.0379(5) 0.0022(4) 0.0069(4) -0.0036(4)
S5 0.0413(5) 0.0434(5) 0.0332(5) 0.0012(4) -0.0087(3) 0.0020(4)
S4 0.0481(5) 0.0314(5) 0.0369(5) 0.0015(4) -0.0050(4) -0.0069(4)
S3 0.0423(5) 0.0339(5) 0.0338(4) 0.0028(4) -0.0082(3) -0.0001(4)
S6 0.0379(5) 0.0265(4) 0.0320(4) 0.0002(3) 0.0027(3) -0.0006(3)
O1 0.0544(16) 0.0441(15) 0.0441(15) -0.0101(12) 0.0141(12) 0.0029(11)
O3 0.0661(19) 0.0631(19) 0.0450(17) -0.0121(16) -0.0172(14) 0.0060(15)
O2 0.0626(17) 0.0378(14) 0.0440(14) 0.0154(11) -0.0084(13) -0.0025(12)
O4 0.0598(16) 0.0416(15) 0.0425(14) 0.0130(12) 0.0102(12) 0.0030(12)
C1 0.0379(17) 0.0401(19) 0.0300(16) 0.0020(14) -0.0015(13) 0.0062(15)
C2 0.054(2) 0.050(2) 0.050(2) -0.0190(19) 0.0074(19) -0.0007(18)
C3 0.062(3) 0.058(3) 0.091(4) 0.009(3) 0.008(3) 0.013(2)
C7 0.109(4) 0.053(3) 0.074(4) 0.019(2) -0.048(3) 0.014(3)
C8 0.036(2) 0.162(6) 0.054(3) -0.009(3) -0.011(2) -0.002(3)
C4 0.0401(17) 0.0340(17) 0.0311(16) 0.0038(14) 0.0043(13) 0.0051(14)
C5 0.067(3) 0.061(3) 0.047(2) 0.022(2) -0.012(2) -0.004(2)
C6 0.053(2) 0.099(4) 0.061(3) 0.040(3) 0.008(2) 0.002(2)
C9 0.067(3) 0.037(2) 0.058(2) -0.0164(19) 0.021(2) -0.0050(19)
C10 0.0350(19) 0.058(3) 0.057(3) -0.0008(18) -0.0002(18) -0.0045(16)

loop_
_atom_type_symbol
_atom_type_description
_atom_type_scat_dispersion_real
_atom_type_scat_dispersion_imag
_atom_type_scat_source
C C 0.0033 0.0016 'International Tables Vol C Tables 4.2.6.8 and 6.1.1.4'
H H 0.0000 0.0000 'International Tables Vol C Tables 4.2.6.8 and 6.1.1.4'
O O 0.0106 0.0060 'International Tables Vol C Tables 4.2.6.8 and 6.1.1.4'
S S 0.1246 0.1234 'International Tables Vol C Tables 4.2.6.8 and 6.1.1.4'
Ru Ru -1.2594 0.8363 'International Tables Vol C Tables 4.2.6.8 and 6.1.1.4'

loop_
_geom_angle_atom_site_label_1
_geom_angle_atom_site_label_2
_geom_angle_atom_site_label_3
_geom_angle
_geom_angle_site_symmetry_1
_geom_angle_site_symmetry_3
_geom_angle_publ_flag
S6 Ru1 S5 88.40(4) . . ?
S6 Ru1 S1 94.51(3) . . ?
S5 Ru1 S1 97.85(4) . . ?
S6 Ru1 S4 97.76(3) . . ?
S5 Ru1 S4 94.48(4) . . ?
S1 Ru1 S4 162.82(3) . . ?
S6 Ru1 S3 94.36(3) . . ?
S5 Ru1 S3 166.72(4) . . ?
S1 Ru1 S3 94.88(3) . . ?
S4 Ru1 S3 72.29(3) . . ?
S6 Ru1 S2 166.61(3) . . ?
S5 Ru1 S2 94.43(4) . . ?
S1 Ru1 S2 72.15(3) . . ?
S4 Ru1 S2 95.06(3) . . ?
S3 Ru1 S2 85.87(3) . . ?
C1 S1 Ru1 87.32(13) . . ?
C1 S2 Ru1 85.76(12) . . ?
O3 S5 C7 106.0(2) . . ?
O3 S5 C8 106.3(2) . . ?
C7 S5 C8 99.2(3) . . ?
O3 S5 Ru1 115.52(13) . . ?
C7 S5 Ru1 115.45(17) . . ?
C8 S5 Ru1 112.74(17) . . ?
C4 S4 Ru1 86.64(12) . . ?
C4 S3 Ru1 85.61(12) . . ?
O4 S6 C9 107.17(19) . . ?
O4 S6 C10 105.11(19) . . ?
C9 S6 C10 99.3(2) . . ?
O4 S6 Ru1 115.06(11) . . ?
C9 S6 Ru1 114.52(14) . . ?
C10 S6 Ru1 114.14(16) . . ?
C1 O1 C2 119.9(3) . . ?
C4 O2 C5 118.9(3) . . ?
O1 C1 S2 119.0(3) . . ?
O1 C1 S1 126.4(3) . . ?
S2 C1 S1 114.6(2) . . ?
O1 C2 C3 111.2(4) . . ?
O1 C2 H2A 109.4 . . ?
C3 C2 H2A 109.4 . . ?
O1 C2 H2B 109.4 . . ?
C3 C2 H2B 109.4 . . ?
H2A C2 H2B 108.0 . . ?
C2 C3 H3A 109.5 . . ?
C2 C3 H3B 109.5 . . ?
H3A C3 H3B 109.5 . . ?
C2 C3 H3C 109.5 . . ?
H3A C3 H3C 109.5 . . ?
H3B C3 H3C 109.5 . . ?
S5 C7 H7A 109.5 . . ?
S5 C7 H7B 109.5 . . ?
H7A C7 H7B 109.5 . . ?
S5 C7 H7C 109.5 . . ?
H7A C7 H7C 109.5 . . ?
H7B C7 H7C 109.5 . . ?
S5 C8 H8A 109.5 . . ?
S5 C8 H8B 109.5 . . ?
H8A C8 H8B 109.5 . . ?
S5 C8 H8C 109.5 . . ?
H8A C8 H8C 109.5 . . ?
H8B C8 H8C 109.5 . . ?
O2 C4 S3 126.0(3) . . ?
O2 C4 S4 118.7(3) . . ?
S3 C4 S4 115.29(19) . . ?
O2 C5 C6 109.1(4) . . ?
O2 C5 H5A 109.9 . . ?
C6 C5 H5A 109.9 . . ?
O2 C5 H5B 109.9 . . ?
C6 C5 H5B 109.9 . . ?
H5A C5 H5B 108.3 . . ?
C5 C6 H6A 109.5 . . ?
C5 C6 H6B 109.5 . . ?
H6A C6 H6B 109.5 . . ?
C5 C6 H6C 109.5 . . ?
H6A C6 H6C 109.5 . . ?
H6B C6 H6C 109.5 . . ?
S6 C9 H9A 109.5 . . ?
S6 C9 H9B 109.5 . . ?
H9A C9 H9B 109.5 . . ?
S6 C9 H9C 109.5 . . ?
H9A C9 H9C 109.5 . . ?
H9B C9 H9C 109.5 . . ?
S6 C10 H10A 109.5 . . ?
S6 C10 H10B 109.5 . . ?
H10A C10 H10B 109.5 . . ?
S6 C10 H10C 109.5 . . ?
H10A C10 H10C 109.5 . . ?
H10B C10 H10C 109.5 . . ?

loop_
_geom_bond_atom_site_label_1
_geom_bond_atom_site_label_2
_geom_bond_distance
_geom_bond_site_symmetry_2
_geom_bond_publ_flag
Ru1 S6 2.2592(9) . ?
Ru1 S5 2.2602(9) . ?
Ru1 S1 2.3904(9) . ?
Ru1 S4 2.3977(10) . ?
Ru1 S3 2.4338(9) . ?
Ru1 S2 2.4442(9) . ?
S1 C1 1.696(4) . ?
S2 C1 1.687(4) . ?
S5 O3 1.473(3) . ?
S5 C7 1.779(5) . ?
S5 C8 1.785(5) . ?
S4 C4 1.690(4) . ?
S3 C4 1.684(4) . ?
S6 O4 1.478(3) . ?
S6 C9 1.777(4) . ?
S6 C10 1.781(4) . ?
O1 C1 1.321(4) . ?
O1 C2 1.458(5) . ?
O2 C4 1.329(4) . ?
O2 C5 1.454(5) . ?
C2 C3 1.483(7) . ?
C2 H2A 0.9700 . ?
C2 H2B 0.9700 . ?
C3 H3A 0.9600 . ?
C3 H3B 0.9600 . ?
C3 H3C 0.9600 . ?
C7 H7A 0.9600 . ?
C7 H7B 0.9600 . ?
C7 H7C 0.9600 . ?
C8 H8A 0.9600 . ?
C8 H8B 0.9600 . ?
C8 H8C 0.9600 . ?
C5 C6 1.465(6) . ?
C5 H5A 0.9700 . ?
C5 H5B 0.9700 . ?
C6 H6A 0.9600 . ?
C6 H6B 0.9600 . ?
C6 H6C 0.9600 . ?
C9 H9A 0.9600 . ?
C9 H9B 0.9600 . ?
C9 H9C 0.9600 . ?
C10 H10A 0.9600 . ?
C10 H10B 0.9600 . ?
C10 H10C 0.9600 . ?
